data_2018581
loop_
_publ_author_name
'Sun, Di'
'Yan, Zhi-Hao'

_publ_section_title
;
 A novel one-dimensional silver cylinder stabilized by mixed
 2-mercaptobenzoic acid and ethylenediamine ligands
;
_journal_coeditor_code QS3015
_journal_issue 8
_journal_name_full 'Acta Crystallographica Section C'
_journal_page_first m229
_journal_page_last m232
_journal_paper_doi 10.1107/S0108270112031125
_journal_volume 68
_journal_year 2012
_chemical_formula_iupac '[Ag4 (C7 H4 O2 S)2 (C2 H8 N2)]'
_chemical_formula_moiety 'C16 H16 Ag4 N2 O4 S2'
_chemical_formula_sum 'C16 H16 Ag4 N2 O4 S2'
_chemical_formula_weight 795.91
_space_group_crystal_system orthorhombic
_space_group_IT_number 61
_space_group_name_Hall '-P 2ac 2ab'
_space_group_name_H-M_alt 'P b c a'
_symmetry_space_group_name_Hall '-P 2ac 2ab'
_symmetry_space_group_name_H-M 'P b c a'
_atom_sites_solution_hydrogens geom
_atom_sites_solution_primary direct
_atom_sites_solution_secondary difmap
_audit_creation_method SHELXL-97
_cell_angle_alpha 90.00
_cell_angle_beta 90.00
_cell_angle_gamma 90.00
_cell_formula_units_Z 8
_cell_length_a 22.1562(2)
_cell_length_b 6.9556(7)
_cell_length_c 25.0366(5)
_cell_measurement_reflns_used 15021
_cell_measurement_temperature 298(2)
_cell_measurement_theta_max 54.92
_cell_measurement_theta_min 6.07
_cell_volume 3858.4(4)
_computing_cell_refinement 'CrysAlis RED (Oxford Diffraction, 2008)'
_computing_data_collection 'CrysAlis CCD (Oxford Diffraction, 2008)'
_computing_data_reduction 'CrysAlis RED (Oxford Diffraction, 2008)'
_computing_molecular_graphics 'DIAMOND  (Brandenburg, 2008) and SHELXTL (Sheldrick, 2008)'
_computing_publication_material 'SHELXL97 (Sheldrick, 2008), publCIF (Westrip, 2010)'
_computing_structure_refinement 'SHELXL97 (Sheldrick, 2008)'
_computing_structure_solution 'SHELXS97 (Sheldrick, 2008)'
_diffrn_ambient_temperature 298(2)
_diffrn_measured_fraction_theta_full 0.998
_diffrn_measured_fraction_theta_max 0.998
_diffrn_measurement_device_type 'Oxford Diffraction Gemini S Ultra CCD'
_diffrn_measurement_method \w
_diffrn_radiation_monochromator graphite
_diffrn_radiation_source 'fine-focus sealed tube'
_diffrn_radiation_type MoK\a
_diffrn_radiation_wavelength 0.71073
_diffrn_reflns_av_R_equivalents 0.0747
_diffrn_reflns_av_sigmaI/netI 0.0435
_diffrn_reflns_limit_h_max 26
_diffrn_reflns_limit_h_min -25
_diffrn_reflns_limit_k_max 8
_diffrn_reflns_limit_k_min -8
_diffrn_reflns_limit_l_max 29
_diffrn_reflns_limit_l_min -29
_diffrn_reflns_number 22503
_diffrn_reflns_theta_full 24.99
_diffrn_reflns_theta_max 24.99
_diffrn_reflns_theta_min 3.18
_exptl_absorpt_coefficient_mu 4.244
_exptl_absorpt_correction_T_max 0.8158
_exptl_absorpt_correction_T_min 0.5686
_exptl_absorpt_correction_type multi-scan
_exptl_absorpt_process_details '(CrysAlis RED; Oxford Diffraction, 2008)'
_exptl_crystal_colour colorless
_exptl_crystal_density_diffrn 2.740
_exptl_crystal_density_method 'not measured'
_exptl_crystal_description block
_exptl_crystal_F_000 3024
_exptl_crystal_size_max 0.15
_exptl_crystal_size_mid 0.08
_exptl_crystal_size_min 0.05
_refine_diff_density_max 1.735
_refine_diff_density_min -1.470
_refine_ls_extinction_coef 0.00033(4)
_refine_ls_extinction_expression Fc^*^=kFc[1+0.001xFc^2^\l^3^/sin(2\q)]^-1/4^
_refine_ls_extinction_method SHELXL
_refine_ls_goodness_of_fit_ref 1.195
_refine_ls_hydrogen_treatment constr
_refine_ls_matrix_type full
_refine_ls_number_parameters 254
_refine_ls_number_reflns 3392
_refine_ls_number_restraints 0
_refine_ls_restrained_S_all 1.195
_refine_ls_R_factor_all 0.0647
_refine_ls_R_factor_gt 0.0439
_refine_ls_shift/su_max 0.001
_refine_ls_shift/su_mean 0.000
_refine_ls_structure_factor_coef Fsqd
_refine_ls_weighting_details 'calc w=1/[\s^2^(Fo^2^)+(0.0000P)^2^+78.8999P] where P=(Fo^2^+2Fc^2^)/3'
_refine_ls_weighting_scheme calc
_refine_ls_wR_factor_gt 0.0816
_refine_ls_wR_factor_ref 0.1128
_reflns_number_gt 2660
_reflns_number_total 3392
_reflns_threshold_expression I>2\s(I)
_cod_data_source_file qs3015.cif
_cod_data_source_block I
_cod_database_code 2018581
_cod_database_fobs_code 2018581

loop_
_symmetry_equiv_pos_as_xyz
'x, y, z'
'-x+1/2, -y, z+1/2'
'-x, y+1/2, -z+1/2'
'x+1/2, -y+1/2, -z'
'-x, -y, -z'
'x-1/2, y, -z-1/2'
'x, -y-1/2, z-1/2'
'-x-1/2, y-1/2, z'

loop_
_atom_site_type_symbol
_atom_site_label
_atom_site_fract_x
_atom_site_fract_y
_atom_site_fract_z
_atom_site_U_iso_or_equiv
_atom_site_adp_type
_atom_site_calc_flag
_atom_site_refinement_flags
_atom_site_occupancy
_atom_site_symmetry_multiplicity
Ag Ag1 0.61643(4) 0.57842(13) 0.65672(3) 0.0333(2) Uani d . 1 1
Ag Ag2 0.73427(4) 0.59199(12) 0.59542(3) 0.0309(2) Uani d . 1 1
Ag Ag3 0.74726(4) 0.55368(13) 0.71139(3) 0.0341(3) Uani d . 1 1
Ag Ag4 0.61174(4) 0.14528(14) 0.70152(4) 0.0389(3) Uani d . 1 1
S S1 0.67214(12) 0.8166(4) 0.72588(11) 0.0292(6) Uani d . 1 1
S S2 0.67417(12) 0.2968(4) 0.60997(11) 0.0282(6) Uani d . 1 1
C C1 0.4973(5) 0.2825(17) 0.6291(4) 0.034(3) Uani d . 1 1
H H1A 0.5276 0.3405 0.6062 0.041 Uiso calc R 1 1
H H1B 0.4647 0.2383 0.6064 0.041 Uiso calc R 1 1
C C2 0.4734(5) 0.4330(17) 0.6657(5) 0.036(3) Uani d . 1 1
H H2A 0.4492 0.5228 0.6452 0.044 Uiso calc R 1 1
H H2B 0.4473 0.3729 0.6919 0.044 Uiso calc R 1 1
C C11 0.6730(5) 0.7783(16) 0.7973(4) 0.026(2) Uani d . 1 1
C C12 0.6525(5) 0.6025(16) 0.8191(4) 0.029(2) Uani d . 1 1
C C13 0.6540(5) 0.5820(17) 0.8754(4) 0.034(3) Uani d . 1 1
H H13A 0.6402 0.4685 0.8908 0.041 Uiso calc R 1 1
C C14 0.6753(5) 0.726(2) 0.9077(5) 0.045(3) Uani d . 1 1
H H14A 0.6773 0.7085 0.9445 0.053 Uiso calc R 1 1
C C15 0.6939(5) 0.8983(18) 0.8852(5) 0.038(3) Uani d . 1 1
H H15A 0.7070 0.9977 0.9072 0.046 Uiso calc R 1 1
C C16 0.6931(5) 0.9240(17) 0.8303(4) 0.033(3) Uani d . 1 1
H H16A 0.7061 1.0396 0.8157 0.039 Uiso calc R 1 1
C C17 0.6293(5) 0.4385(16) 0.7879(4) 0.030(2) Uani d . 1 1
C C21 0.6315(5) 0.2696(17) 0.5497(4) 0.029(3) Uani d . 1 1
C C22 0.6116(5) 0.4255(15) 0.5207(4) 0.030(2) Uani d . 1 1
H H22A 0.6244 0.5481 0.5303 0.036 Uiso calc R 1 1
C C23 0.5732(6) 0.4036(18) 0.4779(5) 0.042(3) Uani d . 1 1
H H23A 0.5607 0.5110 0.4588 0.050 Uiso calc R 1 1
C C24 0.5533(5) 0.2230(18) 0.4633(4) 0.036(3) Uani d . 1 1
H H24A 0.5270 0.2093 0.4346 0.044 Uiso calc R 1 1
C C25 0.5725(5) 0.0613(17) 0.4915(4) 0.032(3) Uani d . 1 1
H H25A 0.5593 -0.0612 0.4823 0.039 Uiso calc R 1 1
C C26 0.6125(5) 0.0890(15) 0.5343(4) 0.028(2) Uani d . 1 1
C C27 0.6339(5) -0.0938(17) 0.5635(5) 0.036(3) Uani d . 1 1
N N1 0.5246(4) 0.1131(14) 0.6561(3) 0.032(2) Uani d . 1 1
H H1C 0.5305 0.0223 0.6310 0.038 Uiso calc R 1 1
H H1D 0.4969 0.0664 0.6790 0.038 Uiso calc R 1 1
N N2 0.5216(4) 0.5400(14) 0.6937(4) 0.033(2) Uani d . 1 1
H H2C 0.5268 0.4829 0.7256 0.040 Uiso calc R 1 1
H H2D 0.5072 0.6586 0.7002 0.040 Uiso calc R 1 1
O O1 0.5762(3) 0.3827(12) 0.7951(3) 0.0371(19) Uani d . 1 1
O O2 0.6647(3) 0.3566(11) 0.7549(3) 0.0345(18) Uani d . 1 1
O O3 0.5989(4) -0.1657(11) 0.5971(3) 0.0358(19) Uani d . 1 1
O O4 0.6855(3) -0.1518(11) 0.5508(3) 0.0353(19) Uani d . 1 1

loop_
_atom_site_aniso_label
_atom_site_aniso_U_11
_atom_site_aniso_U_22
_atom_site_aniso_U_33
_atom_site_aniso_U_12
_atom_site_aniso_U_13
_atom_site_aniso_U_23
Ag1 0.0353(5) 0.0319(5) 0.0325(5) -0.0016(4) 0.0007(4) 0.0010(4)
Ag2 0.0320(5) 0.0289(5) 0.0319(4) -0.0033(4) 0.0004(3) 0.0015(4)
Ag3 0.0329(5) 0.0376(5) 0.0318(4) 0.0046(4) 0.0007(4) 0.0019(4)
Ag4 0.0391(5) 0.0357(5) 0.0421(5) 0.0009(4) -0.0073(4) 0.0002(4)
S1 0.0302(15) 0.0291(15) 0.0284(14) -0.0004(12) -0.0042(11) -0.0009(12)
S2 0.0279(14) 0.0286(15) 0.0281(13) -0.0026(12) -0.0025(11) 0.0020(12)
C1 0.031(6) 0.042(7) 0.029(6) -0.006(6) 0.001(5) 0.000(5)
C2 0.031(6) 0.032(6) 0.046(7) -0.009(5) 0.002(5) -0.001(6)
C11 0.024(5) 0.026(6) 0.029(6) 0.002(5) 0.005(4) -0.003(5)
C12 0.029(6) 0.031(6) 0.028(6) 0.008(5) 0.004(5) -0.007(5)
C13 0.031(6) 0.036(7) 0.034(6) 0.007(5) 0.005(5) -0.008(5)
C14 0.030(7) 0.076(10) 0.027(6) -0.012(7) 0.007(5) 0.006(6)
C15 0.040(7) 0.040(7) 0.033(6) -0.008(6) 0.007(5) -0.029(6)
C16 0.028(6) 0.031(6) 0.040(6) -0.005(5) 0.010(5) -0.015(5)
C17 0.034(6) 0.023(6) 0.033(6) 0.000(5) 0.003(5) 0.003(5)
C21 0.023(5) 0.046(7) 0.019(5) -0.010(5) -0.001(4) -0.002(5)
C22 0.045(7) 0.016(5) 0.028(6) -0.004(5) -0.002(5) 0.003(4)
C23 0.046(8) 0.031(7) 0.048(7) 0.003(6) -0.010(6) 0.003(6)
C24 0.036(6) 0.045(7) 0.028(6) 0.001(6) -0.015(5) -0.004(5)
C25 0.029(6) 0.030(6) 0.038(6) -0.006(5) -0.013(5) 0.000(5)
C26 0.035(6) 0.023(6) 0.027(5) -0.003(5) 0.008(5) 0.007(5)
C27 0.037(7) 0.035(7) 0.035(6) -0.015(6) -0.006(5) -0.002(5)
N1 0.033(5) 0.043(6) 0.019(4) 0.006(5) 0.004(4) 0.000(4)
N2 0.027(5) 0.032(6) 0.040(5) 0.008(4) 0.009(4) -0.002(4)
O1 0.033(5) 0.039(5) 0.039(4) -0.004(4) 0.003(4) -0.001(4)
O2 0.034(4) 0.030(4) 0.040(4) -0.006(4) 0.008(4) 0.001(4)
O3 0.042(5) 0.021(4) 0.044(5) 0.000(4) 0.004(4) 0.008(4)
O4 0.025(4) 0.035(5) 0.046(5) 0.007(4) 0.001(4) 0.006(4)

loop_
_atom_type_symbol
_atom_type_description
_atom_type_scat_dispersion_real
_atom_type_scat_dispersion_imag
_atom_type_scat_source
C C 0.0033 0.0016 'International Tables Vol C Tables 4.2.6.8 and 6.1.1.4'
H H 0.0000 0.0000 'International Tables Vol C Tables 4.2.6.8 and 6.1.1.4'
N N 0.0061 0.0033 'International Tables Vol C Tables 4.2.6.8 and 6.1.1.4'
O O 0.0106 0.0060 'International Tables Vol C Tables 4.2.6.8 and 6.1.1.4'
S S 0.1246 0.1234 'International Tables Vol C Tables 4.2.6.8 and 6.1.1.4'
Ag Ag -0.8971 1.1015 'International Tables Vol C Tables 4.2.6.8 and 6.1.1.4'

loop_
_geom_angle_atom_site_label_1
_geom_angle_atom_site_label_2
_geom_angle_atom_site_label_3
_geom_angle_site_symmetry_1
_geom_angle_site_symmetry_3
_geom_angle
_geom_angle_publ_flag
N2 Ag1 O3 . 1_565 101.0(3) y
N2 Ag1 S2 . . 122.5(2) y
O3 Ag1 S2 1_565 . 111.3(2) y
N2 Ag1 S1 . . 103.3(2) y
O3 Ag1 S1 1_565 . 91.1(2) y
S2 Ag1 S1 . . 121.58(9) y
N2 Ag1 Ag2 . . 171.8(2) ?
O3 Ag1 Ag2 1_565 . 78.32(19) ?
S2 Ag1 Ag2 . . 51.34(6) ?
S1 Ag1 Ag2 . . 84.93(7) ?
N2 Ag1 Ag3 . . 130.1(2) ?
O3 Ag1 Ag3 1_565 . 117.4(2) ?
S2 Ag1 Ag3 . . 73.08(6) ?
S1 Ag1 Ag3 . . 49.13(6) ?
Ag2 Ag1 Ag3 . . 55.91(3) ?
N2 Ag1 Ag4 . . 73.9(2) ?
O3 Ag1 Ag4 1_565 . 157.4(2) ?
S2 Ag1 Ag4 . . 58.03(6) ?
S1 Ag1 Ag4 . . 111.50(7) ?
Ag2 Ag1 Ag4 . . 103.51(3) ?
Ag3 Ag1 Ag4 . . 80.23(3) ?
O4 Ag2 S2 1_565 . 116.7(2) y
O4 Ag2 S2 1_565 8_765 90.6(2) y
S2 Ag2 S2 . 8_765 152.41(11) y
O4 Ag2 Ag3 1_565 . 125.55(19) ?
S2 Ag2 Ag3 . . 80.30(7) ?
S2 Ag2 Ag3 8_765 . 80.10(7) ?
O4 Ag2 Ag1 1_565 . 82.46(18) ?
S2 Ag2 Ag1 . . 55.65(7) ?
S2 Ag2 Ag1 8_765 . 129.92(7) ?
Ag3 Ag2 Ag1 . . 65.16(3) ?
S1 Ag3 S1 8_755 . 162.44(12) y
S1 Ag3 O2 8_755 . 95.62(19) y
S1 Ag3 O2 . . 81.54(19) y
S1 Ag3 Ag2 8_755 . 106.18(7) ?
S1 Ag3 Ag2 . . 90.68(7) ?
O2 Ag3 Ag2 . . 113.88(18) ?
S1 Ag3 Ag4 8_755 8_765 55.61(7) ?
S1 Ag3 Ag4 . 8_765 121.06(7) ?
O2 Ag3 Ag4 . 8_765 147.85(18) ?
Ag2 Ag3 Ag4 . 8_765 90.07(3) ?
S1 Ag3 Ag1 8_755 . 139.03(8) ?
S1 Ag3 Ag1 . . 54.65(7) ?
O2 Ag3 Ag1 . . 63.92(18) ?
Ag2 Ag3 Ag1 . . 58.93(3) ?
Ag4 Ag3 Ag1 8_765 . 146.98(4) ?
N1 Ag4 O2 . . 142.4(3) y
N1 Ag4 S1 . 1_545 116.9(3) y
O2 Ag4 S1 . 1_545 98.9(2) y
N1 Ag4 S2 . . 92.6(2) ?
O2 Ag4 S2 . . 89.06(19) ?
S1 Ag4 S2 1_545 . 104.49(9) ?
N1 Ag4 Ag3 . 8_755 148.9(2) ?
O2 Ag4 Ag3 . 8_755 65.49(19) ?
S1 Ag4 Ag3 1_545 8_755 48.25(6) ?
S2 Ag4 Ag3 . 8_755 70.42(6) ?
N1 Ag4 Ag1 . . 86.8(2) ?
O2 Ag4 Ag1 . . 65.74(19) ?
S1 Ag4 Ag1 1_545 . 148.22(7) ?
S2 Ag4 Ag1 . . 50.47(6) ?
Ag3 Ag4 Ag1 8_755 . 100.49(3) ?
C11 S1 Ag3 . 8_765 103.7(4) ?
C11 S1 Ag3 . . 91.7(3) ?
Ag3 S1 Ag3 8_765 . 89.18(9) ?
C11 S1 Ag1 . . 123.3(4) ?
Ag3 S1 Ag1 8_765 . 130.56(11) ?
Ag3 S1 Ag1 . . 76.22(8) ?
C11 S1 Ag4 . 1_565 110.5(4) ?
Ag3 S1 Ag4 8_765 1_565 76.14(8) ?
Ag3 S1 Ag4 . 1_565 155.60(12) ?
Ag1 S1 Ag4 . 1_565 98.47(9) ?
C21 S2 Ag2 . . 104.3(4) ?
C21 S2 Ag2 . 8_755 104.1(4) ?
Ag2 S2 Ag2 . 8_755 90.84(9) ?
C21 S2 Ag1 . . 101.4(4) ?
Ag2 S2 Ag1 . . 73.01(8) ?
Ag2 S2 Ag1 8_755 . 152.47(12) ?
C21 S2 Ag4 . . 112.3(4) ?
Ag2 S2 Ag4 . . 132.85(11) ?
Ag2 S2 Ag4 8_755 . 107.26(10) ?
Ag1 S2 Ag4 . . 71.51(7) ?
C2 C1 N1 . . 115.1(9) ?
C2 C1 H1A . . 108.5 ?
N1 C1 H1A . . 108.5 ?
C2 C1 H1B . . 108.5 ?
N1 C1 H1B . . 108.5 ?
H1A C1 H1B . . 107.5 ?
N2 C2 C1 . . 112.8(9) ?
N2 C2 H2A . . 109.0 ?
C1 C2 H2A . . 109.0 ?
N2 C2 H2B . . 109.0 ?
C1 C2 H2B . . 109.0 ?
H2A C2 H2B . . 107.8 ?
C16 C11 C12 . . 120.4(10) ?
C16 C11 S1 . . 119.1(9) ?
C12 C11 S1 . . 120.4(8) ?
C11 C12 C13 . . 117.6(10) ?
C11 C12 C17 . . 125.1(9) ?
C13 C12 C17 . . 117.3(10) ?
C14 C13 C12 . . 121.4(12) ?
C14 C13 H13A . . 119.3 ?
C12 C13 H13A . . 119.3 ?
C13 C14 C15 . . 119.6(11) ?
C13 C14 H14A . . 120.2 ?
C15 C14 H14A . . 120.2 ?
C16 C15 C14 . . 120.7(11) ?
C16 C15 H15A . . 119.7 ?
C14 C15 H15A . . 119.7 ?
C11 C16 C15 . . 120.2(11) ?
C11 C16 H16A . . 119.9 ?
C15 C16 H16A . . 119.9 ?
O1 C17 O2 . . 122.3(10) ?
O1 C17 C12 . . 119.3(10) ?
O2 C17 C12 . . 118.4(10) ?
C22 C21 C26 . . 118.2(9) ?
C22 C21 S2 . . 122.0(9) ?
C26 C21 S2 . . 119.5(9) ?
C21 C22 C23 . . 121.4(10) ?
C21 C22 H22A . . 119.3 ?
C23 C22 H22A . . 119.3 ?
C22 C23 C24 . . 120.3(11) ?
C22 C23 H23A . . 119.8 ?
C24 C23 H23A . . 119.8 ?
C23 C24 C25 . . 120.0(10) ?
C23 C24 H24A . . 120.0 ?
C25 C24 H24A . . 120.0 ?
C24 C25 C26 . . 117.9(10) ?
C24 C25 H25A . . 121.0 ?
C26 C25 H25A . . 121.0 ?
C21 C26 C25 . . 122.1(10) ?
C21 C26 C27 . . 121.7(9) ?
C25 C26 C27 . . 116.2(10) ?
O3 C27 O4 . . 127.4(12) ?
O3 C27 C26 . . 117.4(11) ?
O4 C27 C26 . . 115.2(10) ?
C1 N1 Ag4 . . 119.9(7) ?
C1 N1 H1C . . 107.3 ?
Ag4 N1 H1C . . 107.3 ?
C1 N1 H1D . . 107.3 ?
Ag4 N1 H1D . . 107.3 ?
H1C N1 H1D . . 106.9 ?
C2 N2 Ag1 . . 121.7(7) ?
C2 N2 H2C . . 106.9 ?
Ag1 N2 H2C . . 106.9 ?
C2 N2 H2D . . 106.9 ?
Ag1 N2 H2D . . 106.9 ?
H2C N2 H2D . . 106.7 ?
C17 O2 Ag4 . . 110.3(7) ?
C17 O2 Ag3 . . 118.8(7) ?
Ag4 O2 Ag3 . . 117.6(3) ?
C27 O3 Ag1 . 1_545 128.9(8) ?
C27 O4 Ag2 . 1_545 122.7(7) ?

loop_
_geom_bond_atom_site_label_1
_geom_bond_atom_site_label_2
_geom_bond_site_symmetry_2
_geom_bond_distance
_geom_bond_publ_flag
Ag1 N2 . 2.310(8) y
Ag1 O3 1_565 2.356(7) y
Ag1 S2 . 2.616(3) y
Ag1 S1 . 2.696(3) y
Ag1 Ag2 . 3.0300(12) y
Ag1 Ag3 . 3.2102(12) y
Ag1 Ag4 . 3.2165(13) y
Ag2 O4 1_565 2.365(8) y
Ag2 S2 . 2.474(3) y
Ag2 S2 8_765 2.506(3) y
Ag2 Ag3 . 2.9298(11) y
Ag3 S1 8_755 2.458(3) y
Ag3 S1 . 2.499(3) y
Ag3 O2 . 2.532(7) y
Ag3 Ag4 8_765 3.1980(13) y
Ag4 N1 . 2.253(9) y
Ag4 O2 . 2.308(8) y
Ag4 S1 1_545 2.718(3) y
Ag4 S2 . 2.877(3) ?
Ag4 Ag3 8_755 3.1980(13) ?
S1 C11 . 1.808(11) ?
S1 Ag3 8_765 2.458(3) ?
S1 Ag4 1_565 2.718(3) ?
S2 C21 . 1.791(10) ?
S2 Ag2 8_755 2.506(3) ?
C1 C2 . 1.487(16) ?
C1 N1 . 1.486(14) ?
C1 H1A . 0.9700 ?
C1 H1B . 0.9700 ?
C2 N2 . 1.479(14) ?
C2 H2A . 0.9700 ?
C2 H2B . 0.9700 ?
C11 C16 . 1.381(15) ?
C11 C12 . 1.415(15) ?
C12 C13 . 1.418(15) ?
C12 C17 . 1.476(15) ?
C13 C14 . 1.372(17) ?
C13 H13A . 0.9300 ?
C14 C15 . 1.386(18) ?
C14 H14A . 0.9300 ?
C15 C16 . 1.387(16) ?
C15 H15A . 0.9300 ?
C16 H16A . 0.9300 ?
C17 O1 . 1.253(13) ?
C17 O2 . 1.273(13) ?
C21 C22 . 1.376(15) ?
C21 C26 . 1.380(15) ?
C22 C23 . 1.376(16) ?
C22 H22A . 0.9300 ?
C23 C24 . 1.381(16) ?
C23 H23A . 0.9300 ?
C24 C25 . 1.396(16) ?
C24 H24A . 0.9300 ?
C25 C26 . 1.404(15) ?
C25 H25A . 0.9300 ?
C26 C27 . 1.541(16) ?
C27 O3 . 1.248(13) ?
C27 O4 . 1.254(14) ?
N1 H1C . 0.9000 ?
N1 H1D . 0.9000 ?
N2 H2C . 0.9000 ?
N2 H2D . 0.9000 ?
O3 Ag1 1_545 2.356(7) ?
O4 Ag2 1_545 2.365(8) ?

loop_
_geom_hbond_atom_site_label_D
_geom_hbond_atom_site_label_H
_geom_hbond_atom_site_label_A
_geom_hbond_site_symmetry_A
_geom_hbond_distance_DH
_geom_hbond_distance_HA
_geom_hbond_distance_DA
_geom_hbond_angle_DHA
C22 H22A O4 1_565 0.93 2.54 3.449(13) 165.4
N1 H1C O3 . 0.90 2.17 2.942(12) 142.7
N1 H1D O1 3_646 0.90 2.16 3.007(12) 156.1
N2 H2C O1 . 0.90 2.17 3.019(12) 156.7
N2 H2D O1 3_656 0.90 2.42 3.233(12) 150.6
